data_7000405
loop_
_publ_author_name
'Rangheard, Claudine'
'Proriol, David'
'Olivier-Bourbigou, H\'el\`ene'
'Braunstein, Pierre'

_publ_section_title
;
 Direct synthesis of a new class of N,N,N ligands based on
 1,2-dihydro-1,10-phenanthroline backbone and their coordination to Pd
 complexes
;
_journal_issue 5
_journal_name_full 'Dalton Transactions'
_journal_page_first 770
_journal_page_last 772
_journal_paper_doi 10.1039/b817726k
_journal_year 2009
_chemical_formula_moiety 'C25 H22 N4'
_chemical_formula_sum 'C25 H22 N4'
_chemical_formula_weight 378.47
_chemical_name_systematic
;
?
;
_space_group_IT_number 15
_symmetry_cell_setting monoclinic
_symmetry_Int_Tables_number 15
_symmetry_space_group_name_Hall '-C 2yc'
_symmetry_space_group_name_H-M 'C 1 2/c 1'
_atom_sites_solution_hydrogens geom
_atom_sites_solution_primary direct
_atom_sites_solution_secondary difmap
_audit_creation_method SHELXL-97
_cell_angle_alpha 90.00
_cell_angle_beta 102.944(8)
_cell_angle_gamma 90.00
_cell_formula_units_Z 8
_cell_length_a 30.417(5)
_cell_length_b 13.252(2)
_cell_length_c 10.0650(11)
_cell_measurement_reflns_used 8713
_cell_measurement_temperature 173(2)
_cell_measurement_theta_max 27.485
_cell_measurement_theta_min 0.998
_cell_volume 3954.0(10)
_computing_cell_refinement 'HKL Scalepack (Otwinowski & Minor 1997)'
_computing_data_reduction 'HKL Denzo and Scalepack (Otwinowski & Minor 1997)'
_computing_molecular_graphics ORTEP-3
_computing_publication_material PLATON
_computing_structure_refinement 'SHELXL-97 (Sheldrick, 1997)'
_computing_structure_solution 'SHELXS-97 (Sheldrick, 1997)'
_diffrn_ambient_temperature 173(2)
_diffrn_detector_area_resol_mean 9
_diffrn_measured_fraction_theta_full 0.998
_diffrn_measured_fraction_theta_max 0.998
_diffrn_measurement_device_type KappaCCD
_diffrn_measurement_method CCD
_diffrn_radiation_monochromator graphite
_diffrn_radiation_source 'fine-focus sealed tube'
_diffrn_radiation_type MoK\a
_diffrn_radiation_wavelength 0.71073
_diffrn_reflns_av_R_equivalents 0.1225
_diffrn_reflns_av_sigmaI/netI 0.2289
_diffrn_reflns_limit_h_max 36
_diffrn_reflns_limit_h_min -36
_diffrn_reflns_limit_k_max 15
_diffrn_reflns_limit_k_min -16
_diffrn_reflns_limit_l_max 12
_diffrn_reflns_limit_l_min -12
_diffrn_reflns_number 6364
_diffrn_reflns_theta_full 25.50
_diffrn_reflns_theta_max 25.50
_diffrn_reflns_theta_min 1.37
_exptl_absorpt_coefficient_mu 0.077
_exptl_absorpt_correction_type none
_exptl_crystal_colour yellow
_exptl_crystal_density_diffrn 1.272
_exptl_crystal_density_method 'not measured'
_exptl_crystal_description prism
_exptl_crystal_F_000 1600
_exptl_crystal_size_max 0.08
_exptl_crystal_size_mid 0.02
_exptl_crystal_size_min 0.02
_refine_diff_density_max 0.198
_refine_diff_density_min -0.224
_refine_diff_density_rms 0.053
_refine_ls_extinction_method none
_refine_ls_goodness_of_fit_ref 0.931
_refine_ls_hydrogen_treatment mixed
_refine_ls_matrix_type full
_refine_ls_number_parameters 268
_refine_ls_number_reflns 3675
_refine_ls_number_restraints 0
_refine_ls_restrained_S_all 0.931
_refine_ls_R_factor_all 0.2603
_refine_ls_R_factor_gt 0.0623
_refine_ls_shift/su_max 0.006
_refine_ls_shift/su_mean 0.000
_refine_ls_structure_factor_coef Fsqd
_refine_ls_weighting_details 'calc w=1/[\s^2^(Fo^2^)+(0.0200P)^2^+0.0000P] where P=(Fo^2^+2Fc^2^)/3'
_refine_ls_weighting_scheme calc
_refine_ls_wR_factor_gt 0.0901
_refine_ls_wR_factor_ref 0.1114
_reflns_number_gt 1171
_reflns_number_total 3675
_reflns_threshold_expression >2sigma(I)
_cod_data_source_file b817726k.txt
_cod_data_source_block Ligand4
_cod_original_sg_symbol_H-M 'C 2/c'
_cod_database_code 7000405

loop_
_symmetry_equiv_pos_as_xyz
'x, y, z'
'-x, y, -z+1/2'
'x+1/2, y+1/2, z'
'-x+1/2, y+1/2, -z+1/2'
'-x, -y, -z'
'x, -y, z-1/2'
'-x+1/2, -y+1/2, -z'
'x+1/2, -y+1/2, z-1/2'

loop_
_atom_site_label
_atom_site_type_symbol
_atom_site_fract_x
_atom_site_fract_y
_atom_site_fract_z
_atom_site_U_iso_or_equiv
_atom_site_adp_type
_atom_site_occupancy
_atom_site_symmetry_multiplicity
_atom_site_calc_flag
_atom_site_refinement_flags
_atom_site_disorder_assembly
_atom_site_disorder_group
C1 C 0.94084(12) 0.4774(3) 0.4839(4) 0.0509(11) Uani 1 1 d . . .
H1 H 0.9543 0.5367 0.4634 0.061 Uiso 1 1 calc R . .
C2 C 0.94435(12) 0.4525(3) 0.6213(4) 0.0574(12) Uani 1 1 d . . .
H2 H 0.9598 0.4951 0.6895 0.069 Uiso 1 1 calc R . .
C3 C 0.92527(12) 0.3662(3) 0.6549(3) 0.0570(12) Uani 1 1 d . . .
H3 H 0.9280 0.3485 0.7458 0.068 Uiso 1 1 calc R . .
C4 C 0.90116(11) 0.3037(3) 0.5497(3) 0.0404(10) Uani 1 1 d . . .
C5 C 0.87866(11) 0.2141(3) 0.5722(3) 0.0501(11) Uani 1 1 d . . .
H5 H 0.8800 0.1921 0.6608 0.060 Uiso 1 1 calc R . .
C6 C 0.85474(11) 0.1592(3) 0.4640(3) 0.0427(10) Uani 1 1 d . . .
H6 H 0.8397 0.1011 0.4805 0.051 Uiso 1 1 calc R . .
C7 C 0.85264(11) 0.1896(3) 0.3280(3) 0.0361(9) Uani 1 1 d . . .
C8 C 0.82725(11) 0.1334(3) 0.2098(3) 0.0377(10) Uani 1 1 d . . .
C9 C 0.83230(10) 0.1581(3) 0.0856(3) 0.0407(10) Uani 1 1 d . . .
H9 H 0.8157 0.1219 0.0122 0.049 Uiso 1 1 calc R . .
C10 C 0.86280(11) 0.2401(3) 0.0550(3) 0.0391(10) Uani 1 1 d . . .
C11 C 0.87591(11) 0.2749(3) 0.3041(3) 0.0344(9) Uani 1 1 d . . .
C12 C 0.89951(11) 0.3353(3) 0.4141(3) 0.0372(9) Uani 1 1 d . . .
C13 C 0.83788(11) 0.3030(2) -0.0679(3) 0.0512(11) Uani 1 1 d . . .
H13A H 0.8096 0.3259 -0.0517 0.077 Uiso 1 1 calc R . .
H13B H 0.8325 0.2620 -0.1486 0.077 Uiso 1 1 calc R . .
H13C H 0.8560 0.3600 -0.0799 0.077 Uiso 1 1 calc R . .
C14 C 0.90580(12) 0.1995(3) 0.0192(3) 0.0393(10) Uani 1 1 d . . .
C15 C 0.90468(12) 0.1151(3) -0.0630(3) 0.0452(10) Uani 1 1 d . . .
H15 H 0.8780 0.0786 -0.0893 0.054 Uiso 1 1 calc R . .
C16 C 0.94225(14) 0.0846(3) -0.1061(3) 0.0493(10) Uani 1 1 d . . .
C17 C 0.98096(13) 0.1401(3) -0.0612(4) 0.0638(12) Uani 1 1 d . . .
H17 H 1.0075 0.1225 -0.0869 0.077 Uiso 1 1 calc R . .
C18 C 0.97997(13) 0.2224(3) 0.0225(4) 0.0717(13) Uani 1 1 d . . .
H18 H 1.0065 0.2585 0.0531 0.086 Uiso 1 1 calc R . .
C19 C 0.94047(12) -0.0044(3) -0.2023(3) 0.0693(13) Uani 1 1 d . . .
H19A H 0.9240 -0.0587 -0.1731 0.104 Uiso 1 1 calc R . .
H19B H 0.9706 -0.0265 -0.2015 0.104 Uiso 1 1 calc R . .
H19C H 0.9257 0.0156 -0.2930 0.104 Uiso 1 1 calc R . .
C20 C 0.79419(12) 0.0554(3) 0.2283(3) 0.0394(10) Uani 1 1 d . . .
C21 C 0.76003(12) 0.0782(3) 0.2946(3) 0.0437(10) Uani 1 1 d . . .
H21 H 0.7588 0.1422 0.3314 0.052 Uiso 1 1 calc R . .
C22 C 0.72783(12) 0.0072(3) 0.3067(3) 0.0431(10) Uani 1 1 d . . .
C23 C 0.73177(12) -0.0866(3) 0.2517(3) 0.0523(11) Uani 1 1 d . . .
H23 H 0.7111 -0.1374 0.2571 0.063 Uiso 1 1 calc R . .
C24 C 0.76677(13) -0.1039(3) 0.1885(3) 0.0555(11) Uani 1 1 d . . .
H24 H 0.7690 -0.1680 0.1530 0.067 Uiso 1 1 calc R . .
C25 C 0.68982(11) 0.0338(3) 0.3740(3) 0.0610(12) Uani 1 1 d . . .
H25A H 0.6618 0.0110 0.3180 0.092 Uiso 1 1 calc R . .
H25B H 0.6888 0.1056 0.3853 0.092 Uiso 1 1 calc R . .
H25C H 0.6947 0.0016 0.4616 0.092 Uiso 1 1 calc R . .
N1 N 0.91930(9) 0.4208(2) 0.3826(3) 0.0455(8) Uani 1 1 d . . .
N2 N 0.87307(9) 0.3074(2) 0.1724(3) 0.0396(8) Uani 1 1 d . . .
N3 N 0.94300(12) 0.2531(2) 0.0622(3) 0.0563(9) Uani 1 1 d . . .
N4 N 0.79781(10) -0.0357(3) 0.1743(3) 0.0491(9) Uani 1 1 d . . .
H2N H 0.8921(10) 0.357(2) 0.171(3) 0.059 Uiso 1 1 d . . .

loop_
_atom_site_aniso_label
_atom_site_aniso_U_11
_atom_site_aniso_U_22
_atom_site_aniso_U_33
_atom_site_aniso_U_23
_atom_site_aniso_U_13
_atom_site_aniso_U_12
C1 0.043(3) 0.047(3) 0.065(3) -0.006(2) 0.015(2) -0.005(2)
C2 0.050(3) 0.069(4) 0.049(3) -0.009(2) 0.003(2) 0.002(3)
C3 0.057(3) 0.075(4) 0.038(2) -0.002(2) 0.009(2) 0.002(3)
C4 0.034(2) 0.055(3) 0.033(2) -0.002(2) 0.0073(18) 0.007(2)
C5 0.054(3) 0.058(3) 0.039(2) 0.009(2) 0.012(2) 0.001(2)
C6 0.044(2) 0.037(3) 0.048(2) 0.003(2) 0.011(2) 0.000(2)
C7 0.039(2) 0.042(3) 0.030(2) 0.002(2) 0.0132(19) 0.003(2)
C8 0.035(2) 0.038(3) 0.044(2) 0.002(2) 0.0168(19) 0.000(2)
C9 0.035(2) 0.045(3) 0.041(2) -0.004(2) 0.0068(19) -0.006(2)
C10 0.043(3) 0.040(3) 0.032(2) -0.003(2) 0.0034(19) -0.008(2)
C11 0.036(2) 0.039(3) 0.029(2) 0.005(2) 0.0092(18) 0.004(2)
C12 0.037(2) 0.037(3) 0.038(2) -0.003(2) 0.0079(19) 0.000(2)
C13 0.059(3) 0.059(3) 0.032(2) 0.001(2) 0.0021(18) 0.007(2)
C14 0.042(3) 0.039(3) 0.039(2) 0.006(2) 0.013(2) 0.000(2)
C15 0.038(3) 0.052(3) 0.048(2) 0.000(2) 0.014(2) -0.005(2)
C16 0.050(3) 0.042(3) 0.060(2) 0.002(2) 0.020(2) -0.008(3)
C17 0.048(3) 0.063(4) 0.090(3) -0.010(3) 0.035(3) -0.005(3)
C18 0.039(3) 0.069(4) 0.109(4) -0.017(3) 0.020(3) -0.017(3)
C19 0.067(3) 0.063(3) 0.086(3) -0.014(2) 0.034(2) -0.002(3)
C20 0.043(3) 0.040(3) 0.035(2) 0.002(2) 0.0099(19) -0.004(2)
C21 0.045(3) 0.043(3) 0.044(2) -0.0026(19) 0.012(2) -0.002(2)
C22 0.035(3) 0.054(3) 0.039(2) 0.006(2) 0.0051(19) 0.000(2)
C23 0.050(3) 0.049(3) 0.058(3) 0.001(2) 0.012(2) -0.013(2)
C24 0.059(3) 0.038(3) 0.067(3) -0.006(2) 0.010(2) -0.004(3)
C25 0.052(3) 0.068(3) 0.066(3) 0.006(2) 0.021(2) -0.004(2)
N1 0.043(2) 0.043(2) 0.0486(19) -0.0052(18) 0.0060(16) -0.0018(18)
N2 0.049(2) 0.036(2) 0.0346(18) -0.0016(18) 0.0092(15) -0.0096(16)
N3 0.038(2) 0.051(2) 0.082(2) -0.0092(18) 0.0169(19) -0.012(2)
N4 0.053(2) 0.040(2) 0.056(2) -0.0082(18) 0.0138(17) -0.010(2)

loop_
_atom_type_symbol
_atom_type_description
_atom_type_scat_dispersion_real
_atom_type_scat_dispersion_imag
_atom_type_scat_source
C C 0.0033 0.0016 'International Tables Vol C Tables 4.2.6.8 and 6.1.1.4'
N N 0.0061 0.0033 'International Tables Vol C Tables 4.2.6.8 and 6.1.1.4'
H H 0.0000 0.0000 'International Tables Vol C Tables 4.2.6.8 and 6.1.1.4'

loop_
_geom_angle_atom_site_label_1
_geom_angle_atom_site_label_2
_geom_angle_atom_site_label_3
_geom_angle
_geom_angle_site_symmetry_1
_geom_angle_site_symmetry_3
_geom_angle_publ_flag
N1 C1 C2 123.0(4) . . ?
N1 C1 H1 118.5 . . ?
C2 C1 H1 118.5 . . ?
C3 C2 C1 120.1(4) . . ?
C3 C2 H2 120.0 . . ?
C1 C2 H2 120.0 . . ?
C2 C3 C4 119.1(4) . . ?
C2 C3 H3 120.5 . . ?
C4 C3 H3 120.5 . . ?
C3 C4 C12 116.7(4) . . ?
C3 C4 C5 124.1(4) . . ?
C12 C4 C5 119.2(3) . . ?
C6 C5 C4 120.4(3) . . ?
C6 C5 H5 119.8 . . ?
C4 C5 H5 119.8 . . ?
C5 C6 C7 121.2(3) . . ?
C5 C6 H6 119.4 . . ?
C7 C6 H6 119.4 . . ?
C11 C7 C6 119.1(3) . . ?
C11 C7 C8 118.1(3) . . ?
C6 C7 C8 122.7(3) . . ?
C9 C8 C7 119.0(3) . . ?
C9 C8 C20 120.9(3) . . ?
C7 C8 C20 120.0(3) . . ?
C8 C9 C10 125.1(3) . . ?
C8 C9 H9 117.4 . . ?
C10 C9 H9 117.4 . . ?
N2 C10 C9 107.8(3) . . ?
N2 C10 C14 111.5(3) . . ?
C9 C10 C14 113.1(3) . . ?
N2 C10 C13 107.3(3) . . ?
C9 C10 C13 109.9(3) . . ?
C14 C10 C13 107.1(3) . . ?
N2 C11 C7 119.9(3) . . ?
N2 C11 C12 118.9(3) . . ?
C7 C11 C12 120.9(3) . . ?
N1 C12 C4 123.4(3) . . ?
N1 C12 C11 117.5(3) . . ?
C4 C12 C11 119.0(4) . . ?
C10 C13 H13A 109.5 . . ?
C10 C13 H13B 109.5 . . ?
H13A C13 H13B 109.5 . . ?
C10 C13 H13C 109.5 . . ?
H13A C13 H13C 109.5 . . ?
H13B C13 H13C 109.5 . . ?
N3 C14 C15 122.2(3) . . ?
N3 C14 C10 116.5(3) . . ?
C15 C14 C10 121.1(3) . . ?
C16 C15 C14 121.0(4) . . ?
C16 C15 H15 119.5 . . ?
C14 C15 H15 119.5 . . ?
C15 C16 C17 116.8(4) . . ?
C15 C16 C19 121.2(4) . . ?
C17 C16 C19 122.0(4) . . ?
C16 C17 C18 119.2(4) . . ?
C16 C17 H17 120.4 . . ?
C18 C17 H17 120.4 . . ?
N3 C18 C17 123.8(4) . . ?
N3 C18 H18 118.1 . . ?
C17 C18 H18 118.1 . . ?
C16 C19 H19A 109.5 . . ?
C16 C19 H19B 109.5 . . ?
H19A C19 H19B 109.5 . . ?
C16 C19 H19C 109.5 . . ?
H19A C19 H19C 109.5 . . ?
H19B C19 H19C 109.5 . . ?
N4 C20 C21 122.0(3) . . ?
N4 C20 C8 117.2(3) . . ?
C21 C20 C8 120.8(4) . . ?
C22 C21 C20 121.1(4) . . ?
C22 C21 H21 119.5 . . ?
C20 C21 H21 119.5 . . ?
C23 C22 C21 116.8(4) . . ?
C23 C22 C25 122.4(4) . . ?
C21 C22 C25 120.7(4) . . ?
C24 C23 C22 118.8(4) . . ?
C24 C23 H23 120.6 . . ?
C22 C23 H23 120.6 . . ?
N4 C24 C23 125.1(4) . . ?
N4 C24 H24 117.5 . . ?
C23 C24 H24 117.5 . . ?
C22 C25 H25A 109.5 . . ?
C22 C25 H25B 109.5 . . ?
H25A C25 H25B 109.5 . . ?
C22 C25 H25C 109.5 . . ?
H25A C25 H25C 109.5 . . ?
H25B C25 H25C 109.5 . . ?
C1 N1 C12 117.8(3) . . ?
C11 N2 C10 123.0(3) . . ?
C11 N2 H2N 110(2) . . ?
C10 N2 H2N 118(2) . . ?
C14 N3 C18 116.9(3) . . ?
C24 N4 C20 116.2(3) . . ?

loop_
_geom_bond_atom_site_label_1
_geom_bond_atom_site_label_2
_geom_bond_distance
_geom_bond_site_symmetry_2
_geom_bond_publ_flag
C1 N1 1.316(4) . ?
C1 C2 1.403(4) . ?
C1 H1 0.9300 . ?
C2 C3 1.360(5) . ?
C2 H2 0.9300 . ?
C3 C4 1.413(4) . ?
C3 H3 0.9300 . ?
C4 C12 1.418(4) . ?
C4 C5 1.414(4) . ?
C5 C6 1.375(4) . ?
C5 H5 0.9300 . ?
C6 C7 1.414(4) . ?
C6 H6 0.9300 . ?
C7 C11 1.382(4) . ?
C7 C8 1.468(4) . ?
C8 C9 1.334(4) . ?
C8 C20 1.482(4) . ?
C9 C10 1.505(4) . ?
C9 H9 0.9300 . ?
C10 N2 1.458(4) . ?
C10 C14 1.530(4) . ?
C10 C13 1.542(4) . ?
C11 N2 1.378(4) . ?
C11 C12 1.423(4) . ?
C12 N1 1.354(4) . ?
C13 H13A 0.9600 . ?
C13 H13B 0.9600 . ?
C13 H13C 0.9600 . ?
C14 N3 1.325(4) . ?
C14 C15 1.386(4) . ?
C15 C16 1.371(4) . ?
C15 H15 0.9300 . ?
C16 C17 1.376(4) . ?
C16 C19 1.519(4) . ?
C17 C18 1.383(5) . ?
C17 H17 0.9300 . ?
C18 N3 1.338(4) . ?
C18 H18 0.9300 . ?
C19 H19A 0.9600 . ?
C19 H19B 0.9600 . ?
C19 H19C 0.9600 . ?
C20 N4 1.340(4) . ?
C20 C21 1.388(4) . ?
C21 C22 1.383(4) . ?
C21 H21 0.9300 . ?
C22 C23 1.377(4) . ?
C22 C25 1.506(4) . ?
C23 C24 1.376(4) . ?
C23 H23 0.9300 . ?
C24 N4 1.338(4) . ?
C24 H24 0.9300 . ?
C25 H25A 0.9600 . ?
C25 H25B 0.9600 . ?
C25 H25C 0.9600 . ?
N2 H2N 0.88(3) . ?
